data_7707310
loop_
_publ_author_name
'., Richa'
'Kushwaha , Namrata'
'Negi, Sheetal'
'Kumar, Ajay'
'Zangrando, Ennio'
'Kataria, Ramesh'
'Saini, Vikram'

_publ_section_title
;
 Synthesis, characterization and utility of a series of novel copper(II)
 complexes as an excellent surface disinfectant against nosocomial
 infections
;
_journal_name_full 'Dalton Transactions'
_journal_paper_doi 10.1039/D1DT00199J
_journal_year 2021
_chemical_formula_moiety 'C21 H18 Cl Cu N3 O4'
_chemical_formula_sum 'C21 H18 Cl Cu N3 O4'
_chemical_formula_weight 475.37
_space_group_crystal_system triclinic
_space_group_IT_number 2
_space_group_name_Hall '-P 1'
_space_group_name_H-M_alt 'P -1'
_atom_sites_solution_hydrogens geom
_audit_creation_date 2020-12-25
_audit_creation_method
;
Olex2 1.2-ac3
(compiled 2017.01.05 svn.r3372 for Rigaku Oxford Diffraction, GUI svn.r5289)
;
_audit_update_record
;
2020-12-26 deposited with the CCDC.	2021-04-23 downloaded from the CCDC.
;
_cell_angle_alpha 99.591(2)
_cell_angle_beta 98.741(2)
_cell_angle_gamma 115.625(3)
_cell_formula_units_Z 2
_cell_length_a 9.1761(3)
_cell_length_b 9.2338(3)
_cell_length_c 14.1378(4)
_cell_measurement_reflns_used 6344
_cell_measurement_temperature 293(2)
_cell_measurement_theta_max 27.2670
_cell_measurement_theta_min 3.2580
_cell_volume 1030.62(7)
_computing_cell_refinement 'CrysAlisPro 1.171.39.46 (Rigaku OD, 2018)'
_computing_data_collection 'CrysAlisPro 1.171.39.46 (Rigaku OD, 2018)'
_computing_data_reduction 'CrysAlisPro 1.171.39.46 (Rigaku OD, 2018)'
_computing_molecular_graphics 'Olex2 (Dolomanov et al., 2009)'
_computing_publication_material 'Olex2 (Dolomanov et al., 2009)'
_computing_structure_refinement 'ShelXL (Sheldrick, 2015)'
_computing_structure_solution 'SHELXT 2014/5 (Sheldrick, 2014)'
_diffrn_ambient_temperature 293(2)
_diffrn_detector 'CCD plate'
_diffrn_detector_type HyPix3000
_diffrn_measured_fraction_theta_full 0.975
_diffrn_measured_fraction_theta_max 0.831
_diffrn_measurement_details
;
List of Runs (angles in degrees, time in seconds):

  # Type    Start    End  Width  t~exp~   \w     \q     \k     \f   Frames
#--------------------------------------------------------------------------
  1  \w    -58.00 -33.00   0.50   23.90    --   -9.95 -45.00-108.00   50
  2  \w    -24.00  52.00   0.50   23.90    --   -9.95  45.00  42.00  152
  3  \w    -41.00 -15.00   0.50   23.90    --   10.22 -45.00-108.00   52
  4  \w     31.00  56.00   0.50   23.90    --   10.22  45.00  42.00   50
  5  \w    -55.00 -10.00   0.50   23.90    --   -9.95 125.00 -90.00   90
  6  \w    -58.00  -8.00   0.50   23.90    --   -9.95 125.00   0.00  100
  7  \w    -54.00  11.00   0.50   23.90    --   10.22 -38.00 120.00  130
  8  \w    -14.00  74.00   0.50   23.90    --   10.22  77.00-120.00  176
  9  \w     34.00  59.00   0.50   23.90    --   10.22-125.00 150.00   50
;
_diffrn_measurement_device 'four-circle diffractometer'
_diffrn_measurement_device_type 'SuperNova, Single source at offset/far, HyPix3000'
_diffrn_measurement_method '\w scans'
_diffrn_orient_matrix_type 'CrysAlisPro convention (1999,Acta A55,543-557)'
_diffrn_orient_matrix_UB_11 -0.0798246000
_diffrn_orient_matrix_UB_12 -0.0366496000
_diffrn_orient_matrix_UB_13 -0.0336157000
_diffrn_orient_matrix_UB_21 0.0381577000
_diffrn_orient_matrix_UB_22 0.0101989000
_diffrn_orient_matrix_UB_23 -0.0401351000
_diffrn_orient_matrix_UB_31 -0.0044929000
_diffrn_orient_matrix_UB_32 -0.0796269000
_diffrn_orient_matrix_UB_33 -0.0048605000
_diffrn_radiation_monochromator mirror
_diffrn_radiation_probe x-ray
_diffrn_radiation_type MoK\a
_diffrn_radiation_wavelength 0.71073
_diffrn_reflns_av_R_equivalents 0.0330
_diffrn_reflns_av_unetI/netI 0.0372
_diffrn_reflns_Laue_measured_fraction_full 0.975
_diffrn_reflns_Laue_measured_fraction_max 0.831
_diffrn_reflns_limit_h_max 11
_diffrn_reflns_limit_h_min -10
_diffrn_reflns_limit_k_max 11
_diffrn_reflns_limit_k_min -10
_diffrn_reflns_limit_l_max 17
_diffrn_reflns_limit_l_min -18
_diffrn_reflns_number 8168
_diffrn_reflns_point_group_measured_fraction_full 0.975
_diffrn_reflns_point_group_measured_fraction_max 0.831
_diffrn_reflns_theta_full 25.000
_diffrn_reflns_theta_max 25.820
_diffrn_reflns_theta_min 3.270
_diffrn_source 'micro-focus sealed X-ray tube'
_diffrn_source_type 'SuperNova (Mo) X-ray Source'
_exptl_absorpt_coefficient_mu 1.222
_exptl_absorpt_correction_T_max 1.00000
_exptl_absorpt_correction_T_min 0.69382
_exptl_absorpt_correction_type multi-scan
_exptl_absorpt_process_details
;
CrysAlisPro 1.171.39.46 (Rigaku Oxford Diffraction, 2018)
Empirical absorption correction using spherical harmonics,
 implemented in SCALE3 ABSPACK scaling algorithm.
;
_exptl_crystal_colour 'dark blue'
_exptl_crystal_colour_modifier dark
_exptl_crystal_colour_primary blue
_exptl_crystal_density_diffrn 1.532
_exptl_crystal_description block
_exptl_crystal_F_000 486
_exptl_crystal_size_max 0.25
_exptl_crystal_size_mid 0.22
_exptl_crystal_size_min 0.2
_refine_diff_density_max 0.315
_refine_diff_density_min -0.348
_refine_diff_density_rms 0.056
_refine_ls_extinction_method none
_refine_ls_goodness_of_fit_ref 1.034
_refine_ls_hydrogen_treatment constr
_refine_ls_matrix_type full
_refine_ls_number_parameters 273
_refine_ls_number_reflns 3863
_refine_ls_number_restraints 0
_refine_ls_restrained_S_all 1.034
_refine_ls_R_factor_all 0.0418
_refine_ls_R_factor_gt 0.0359
_refine_ls_shift/su_max 0.000
_refine_ls_shift/su_mean 0.000
_refine_ls_structure_factor_coef Fsqd
_refine_ls_weighting_details 'w=1/[\s^2^(Fo^2^)+(0.0438P)^2^+0.5211P] where P=(Fo^2^+2Fc^2^)/3'
_refine_ls_weighting_scheme calc
_refine_ls_wR_factor_gt 0.0927
_refine_ls_wR_factor_ref 0.0981
_reflns_Friedel_coverage 0.000
_reflns_number_gt 3396
_reflns_number_total 3863
_reflns_threshold_expression 'I > 2\s(I)'
_cod_data_source_file d1dt00199j2.cif
_cod_data_source_block Complex-5b
_cod_original_cell_volume 1030.62(6)
_cod_database_code 7707310
_shelx_shelxl_version_number 2017/1
_chemical_oxdiff_formula 'Cu C H N O Cl'
_shelx_space_group_comment
;
The symmetry employed for this shelxl refinement is uniquely defined
by the following loop, which should always be used as a source of
symmetry information in preference to the above space-group names.
They are only intended as comments.
;
_shelx_estimated_absorpt_t_max 0.792
_shelx_estimated_absorpt_t_min 0.750
_diffrn_oxdiff_ac3_digest_frames
;
01d27877369b9272b0178a1839aa727239000254e6b
;
_reflns_odcompleteness_completeness 88.55
_reflns_odcompleteness_iscentric 1
_reflns_odcompleteness_theta 26.32
_olex2_refinement_description
;
1. Fixed Uiso
 At 1.2 times of:
  All C(H) groups, All N(H,H) groups
 At 1.5 times of:
  All C(H,H,H) groups
2.a Secondary CH2 refined with riding coordinates:
 N3(H3A,H3B)
2.b Aromatic/amide H refined with riding coordinates:
 C17(H17), C18(H18), C21(H21), C9(H9), C3(H3), C20(H20), C4(H4), C7(H7),
 C5(H5), C6(H6)
2.c Idealised Me refined as rotating group:
 C14(H14A,H14B,H14C), C15(H15A,H15B,H15C)
;
_olex2_submission_special_instructions 'No special instructions were received'
_oxdiff_exptl_absorpt_empirical_details
;
Empirical correction (ABSPACK) includes:
- Absorption correction using spherical harmonics
- Frame scaling
;
_oxdiff_exptl_absorpt_empirical_full_max 1.426
_oxdiff_exptl_absorpt_empirical_full_min 0.677

loop_
_space_group_symop_operation_xyz
'x, y, z'
'-x, -y, -z'

loop_
_atom_site_label
_atom_site_type_symbol
_atom_site_fract_x
_atom_site_fract_y
_atom_site_fract_z
_atom_site_U_iso_or_equiv
_atom_site_adp_type
_atom_site_occupancy
_atom_site_site_symmetry_order
_atom_site_calc_flag
_atom_site_refinement_flags_posn
_atom_site_refinement_flags_adp
_atom_site_refinement_flags_occupancy
_atom_site_disorder_assembly
_atom_site_disorder_group
Cu1 Cu 0.25981(3) 0.59255(3) 0.44836(2) 0.04261(12) Uani 1 1 d . . . . .
Cl1 Cl -0.05394(14) 0.19297(12) -0.05156(6) 0.0813(3) Uani 1 1 d . . . . .
O1 O 0.2418(2) 0.4832(2) 0.55184(13) 0.0475(4) Uani 1 1 d . . . . .
O3 O 0.6794(2) 1.1070(2) 0.32207(13) 0.0496(4) Uani 1 1 d . . . . .
O2 O 0.2928(2) 0.6991(2) 0.34668(14) 0.0566(5) Uani 1 1 d . . . . .
N2 N 0.4893(2) 0.7223(2) 0.52260(14) 0.0394(4) Uani 1 1 d . . . . .
O4 O 0.8357(2) 1.1627(2) 0.46781(15) 0.0671(6) Uani 1 1 d . . . . .
N3 N 0.0166(2) 0.4409(2) 0.37579(14) 0.0433(5) Uani 1 1 d . . . . .
H3A H -0.024131 0.355764 0.402722 0.052 Uiso 1 1 calc R . . . .
H3B H -0.040763 0.496951 0.384115 0.052 Uiso 1 1 calc R . . . .
N1 N 0.5251(2) 0.6649(2) 0.60439(15) 0.0442(5) Uani 1 1 d . . . . .
C13 C 0.6107(3) 0.8483(3) 0.50498(18) 0.0389(5) Uani 1 1 d . . . . .
C1 C 0.3880(3) 0.5431(3) 0.61180(19) 0.0428(5) Uani 1 1 d . . . . .
C12 C 0.5775(3) 0.9086(3) 0.42002(17) 0.0362(5) Uani 1 1 d . . . . .
C16 C -0.0083(3) 0.3777(3) 0.27204(17) 0.0395(5) Uani 1 1 d . . . . .
C11 C 0.7055(3) 1.0614(3) 0.40940(19) 0.0439(6) Uani 1 1 d . . . . .
C8 C 0.4258(3) 0.8272(3) 0.34620(18) 0.0422(5) Uani 1 1 d . . . . .
C17 C -0.0482(3) 0.4541(3) 0.20404(19) 0.0467(6) Uani 1 1 d . . . . .
H17 H -0.063314 0.546262 0.225490 0.056 Uiso 1 1 calc R . . . .
C18 C -0.0658(4) 0.3955(3) 0.10481(19) 0.0502(6) Uani 1 1 d . . . . .
H18 H -0.095304 0.445978 0.059096 0.060 Uiso 1 1 calc R . . . .
C10 C 0.5360(3) 1.0204(3) 0.24887(19) 0.0483(6) Uani 1 1 d . . . . .
C2 C 0.3961(3) 0.4670(3) 0.6961(2) 0.0472(6) Uani 1 1 d . . . . .
C19 C -0.0397(3) 0.2622(3) 0.07391(19) 0.0503(6) Uani 1 1 d . . . . .
C14 C 0.7825(3) 0.9213(4) 0.5715(2) 0.0633(8) Uani 1 1 d . . . . .
H14A H 0.799601 1.011932 0.624078 0.095 Uiso 1 1 calc GR . . . .
H14B H 0.863801 0.961154 0.533974 0.095 Uiso 1 1 calc GR . . . .
H14C H 0.794150 0.837476 0.599078 0.095 Uiso 1 1 calc GR . . . .
C21 C 0.0144(3) 0.2422(3) 0.2395(2) 0.0523(6) Uani 1 1 d . . . . .
H21 H 0.039923 0.189005 0.284763 0.063 Uiso 1 1 calc R . . . .
C9 C 0.4117(3) 0.8869(3) 0.2598(2) 0.0523(7) Uani 1 1 d . . . . .
H9 H 0.312689 0.830206 0.210199 0.063 Uiso 1 1 calc R . . . .
C3 C 0.2582(4) 0.3239(3) 0.6978(2) 0.0555(7) Uani 1 1 d . . . . .
H3 H 0.163698 0.273521 0.644926 0.067 Uiso 1 1 calc R . . . .
C20 C -0.0004(4) 0.1841(4) 0.1403(2) 0.0603(7) Uani 1 1 d . . . . .
H20 H 0.016205 0.092934 0.118648 0.072 Uiso 1 1 calc R . . . .
C15 C 0.5438(4) 1.0927(4) 0.1625(2) 0.0716(9) Uani 1 1 d . . . . .
H15A H 0.567073 1.206560 0.183687 0.107 Uiso 1 1 calc GR . . . .
H15B H 0.438623 1.030738 0.113801 0.107 Uiso 1 1 calc GR . . . .
H15C H 0.630626 1.087692 0.134112 0.107 Uiso 1 1 calc GR . . . .
C4 C 0.2606(5) 0.2559(4) 0.7775(3) 0.0741(10) Uani 1 1 d . . . . .
H4 H 0.167822 0.160051 0.778482 0.089 Uiso 1 1 calc R . . . .
C7 C 0.5365(4) 0.5389(4) 0.7748(2) 0.0689(8) Uani 1 1 d . . . . .
H7 H 0.630465 0.634222 0.774356 0.083 Uiso 1 1 calc R . . . .
C5 C 0.4003(6) 0.3302(5) 0.8554(3) 0.0872(12) Uani 1 1 d . . . . .
H5 H 0.401109 0.285143 0.909455 0.105 Uiso 1 1 calc R . . . .
C6 C 0.5373(6) 0.4688(6) 0.8541(3) 0.0907(12) Uani 1 1 d . . . . .
H6 H 0.632009 0.516953 0.906725 0.109 Uiso 1 1 calc R . . . .

loop_
_atom_site_aniso_label
_atom_site_aniso_U_11
_atom_site_aniso_U_22
_atom_site_aniso_U_33
_atom_site_aniso_U_23
_atom_site_aniso_U_13
_atom_site_aniso_U_12
Cu1 0.03248(18) 0.03634(18) 0.04257(18) 0.01395(12) 0.01295(13) -0.00067(12)
Cl1 0.1211(8) 0.0811(6) 0.0500(4) 0.0104(4) 0.0239(5) 0.0563(6)
O1 0.0360(9) 0.0438(9) 0.0513(10) 0.0213(7) 0.0158(8) 0.0041(7)
O3 0.0390(9) 0.0411(9) 0.0542(10) 0.0238(8) 0.0135(8) 0.0014(7)
O2 0.0372(10) 0.0514(10) 0.0527(10) 0.0250(8) 0.0073(8) -0.0069(8)
N2 0.0334(10) 0.0366(10) 0.0435(10) 0.0151(8) 0.0136(8) 0.0093(8)
O4 0.0472(11) 0.0497(11) 0.0653(12) 0.0273(9) 0.0011(9) -0.0116(9)
N3 0.0331(10) 0.0384(10) 0.0447(11) 0.0156(8) 0.0137(8) 0.0017(8)
N1 0.0379(11) 0.0419(11) 0.0515(12) 0.0215(9) 0.0163(9) 0.0128(9)
C13 0.0298(11) 0.0322(11) 0.0504(13) 0.0130(9) 0.0149(10) 0.0085(9)
C1 0.0411(13) 0.0368(12) 0.0531(14) 0.0173(10) 0.0212(11) 0.0155(10)
C12 0.0299(11) 0.0296(11) 0.0451(12) 0.0122(9) 0.0158(9) 0.0075(9)
C16 0.0279(11) 0.0338(12) 0.0454(13) 0.0145(9) 0.0114(9) 0.0023(9)
C11 0.0363(13) 0.0354(12) 0.0521(14) 0.0166(10) 0.0165(11) 0.0065(10)
C8 0.0333(12) 0.0359(12) 0.0476(13) 0.0155(10) 0.0140(10) 0.0048(10)
C17 0.0520(15) 0.0396(13) 0.0535(15) 0.0182(11) 0.0220(12) 0.0209(12)
C18 0.0599(16) 0.0492(15) 0.0498(14) 0.0243(11) 0.0199(13) 0.0270(13)
C10 0.0411(14) 0.0442(14) 0.0505(14) 0.0213(11) 0.0158(11) 0.0076(11)
C2 0.0527(15) 0.0465(14) 0.0559(15) 0.0250(11) 0.0284(13) 0.0266(12)
C19 0.0543(16) 0.0474(15) 0.0444(14) 0.0097(11) 0.0135(12) 0.0201(12)
C14 0.0324(13) 0.0624(18) 0.083(2) 0.0406(16) 0.0058(13) 0.0071(12)
C21 0.0555(16) 0.0490(15) 0.0536(15) 0.0201(12) 0.0076(13) 0.0253(13)
C9 0.0378(14) 0.0504(15) 0.0503(14) 0.0217(11) 0.0089(11) 0.0022(11)
C3 0.0633(18) 0.0461(15) 0.0694(18) 0.0278(13) 0.0365(15) 0.0255(13)
C20 0.073(2) 0.0495(16) 0.0642(18) 0.0104(13) 0.0143(15) 0.0361(15)
C15 0.0580(19) 0.073(2) 0.0640(19) 0.0398(16) 0.0130(15) 0.0066(16)
C4 0.101(3) 0.064(2) 0.092(2) 0.0507(19) 0.060(2) 0.047(2)
C7 0.0599(19) 0.082(2) 0.073(2) 0.0424(17) 0.0225(16) 0.0309(17)
C5 0.122(4) 0.103(3) 0.085(3) 0.065(2) 0.058(3) 0.071(3)
C6 0.094(3) 0.119(3) 0.080(2) 0.058(2) 0.024(2) 0.057(3)

loop_
_atom_type_symbol
_atom_type_description
_atom_type_scat_dispersion_real
_atom_type_scat_dispersion_imag
_atom_type_scat_source
C C 0.0033 0.0016 'International Tables Vol C Tables 4.2.6.8 and 6.1.1.4'
H H 0.0000 0.0000 'International Tables Vol C Tables 4.2.6.8 and 6.1.1.4'
Cl Cl 0.1484 0.1585 'International Tables Vol C Tables 4.2.6.8 and 6.1.1.4'
Cu Cu 0.3201 1.2651 'International Tables Vol C Tables 4.2.6.8 and 6.1.1.4'
N N 0.0061 0.0033 'International Tables Vol C Tables 4.2.6.8 and 6.1.1.4'
O O 0.0106 0.0060 'International Tables Vol C Tables 4.2.6.8 and 6.1.1.4'

loop_
_geom_angle_atom_site_label_1
_geom_angle_atom_site_label_2
_geom_angle_atom_site_label_3
_geom_angle
_geom_angle_site_symmetry_1
_geom_angle_site_symmetry_3
_geom_angle_publ_flag
O1 Cu1 N2 83.31(7) . . ?
O1 Cu1 N3 92.30(7) . . ?
O2 Cu1 O1 175.59(8) . . ?
O2 Cu1 N2 93.50(8) . . ?
O2 Cu1 N3 90.79(8) . . ?
N2 Cu1 N3 175.29(8) . . ?
C1 O1 Cu1 109.37(14) . . ?
C10 O3 C11 123.37(18) . . ?
C8 O2 Cu1 126.45(17) . . ?
N1 N2 Cu1 112.28(13) . . ?
C13 N2 Cu1 129.15(17) . . ?
C13 N2 N1 118.53(19) . . ?
Cu1 N3 H3A 108.9 . . ?
Cu1 N3 H3B 108.9 . . ?
H3A N3 H3B 107.7 . . ?
C16 N3 Cu1 113.48(14) . . ?
C16 N3 H3A 108.9 . . ?
C16 N3 H3B 108.9 . . ?
C1 N1 N2 109.6(2) . . ?
N2 C13 C12 119.6(2) . . ?
N2 C13 C14 118.4(2) . . ?
C12 C13 C14 121.9(2) . . ?
O1 C1 N1 125.2(2) . . ?
O1 C1 C2 116.1(2) . . ?
N1 C1 C2 118.7(2) . . ?
C11 C12 C13 119.0(2) . . ?
C8 C12 C13 123.89(19) . . ?
C8 C12 C11 117.1(2) . . ?
C17 C16 N3 121.3(2) . . ?
C21 C16 N3 119.5(2) . . ?
C21 C16 C17 119.1(2) . . ?
O3 C11 C12 118.1(2) . . ?
O4 C11 O3 112.6(2) . . ?
O4 C11 C12 129.3(2) . . ?
O2 C8 C12 126.5(2) . . ?
O2 C8 C9 113.9(2) . . ?
C12 C8 C9 119.5(2) . . ?
C16 C17 H17 119.6 . . ?
C18 C17 C16 120.7(2) . . ?
C18 C17 H17 119.6 . . ?
C17 C18 H18 120.3 . . ?
C19 C18 C17 119.4(2) . . ?
C19 C18 H18 120.3 . . ?
O3 C10 C15 112.2(2) . . ?
C9 C10 O3 119.7(2) . . ?
C9 C10 C15 128.1(3) . . ?
C3 C2 C1 119.4(3) . . ?
C7 C2 C1 121.5(2) . . ?
C7 C2 C3 119.0(3) . . ?
C18 C19 Cl1 119.4(2) . . ?
C18 C19 C20 120.8(3) . . ?
C20 C19 Cl1 119.8(2) . . ?
C13 C14 H14A 109.5 . . ?
C13 C14 H14B 109.5 . . ?
C13 C14 H14C 109.5 . . ?
H14A C14 H14B 109.5 . . ?
H14A C14 H14C 109.5 . . ?
H14B C14 H14C 109.5 . . ?
C16 C21 H21 119.7 . . ?
C16 C21 C20 120.6(2) . . ?
C20 C21 H21 119.7 . . ?
C8 C9 H9 119.2 . . ?
C10 C9 C8 121.6(2) . . ?
C10 C9 H9 119.2 . . ?
C2 C3 H3 119.9 . . ?
C4 C3 C2 120.2(3) . . ?
C4 C3 H3 119.9 . . ?
C19 C20 C21 119.3(3) . . ?
C19 C20 H20 120.3 . . ?
C21 C20 H20 120.3 . . ?
C10 C15 H15A 109.5 . . ?
C10 C15 H15B 109.5 . . ?
C10 C15 H15C 109.5 . . ?
H15A C15 H15B 109.5 . . ?
H15A C15 H15C 109.5 . . ?
H15B C15 H15C 109.5 . . ?
C3 C4 H4 120.1 . . ?
C5 C4 C3 119.8(3) . . ?
C5 C4 H4 120.1 . . ?
C2 C7 H7 120.0 . . ?
C2 C7 C6 120.1(3) . . ?
C6 C7 H7 120.0 . . ?
C4 C5 H5 119.7 . . ?
C6 C5 C4 120.6(3) . . ?
C6 C5 H5 119.7 . . ?
C7 C6 H6 119.9 . . ?
C5 C6 C7 120.2(4) . . ?
C5 C6 H6 119.9 . . ?

loop_
_geom_bond_atom_site_label_1
_geom_bond_atom_site_label_2
_geom_bond_distance
_geom_bond_site_symmetry_2
_geom_bond_publ_flag
Cu1 O1 1.8994(16) . ?
Cu1 O2 1.8633(17) . ?
Cu1 N2 1.923(2) . ?
Cu1 N3 2.0289(19) . ?
Cl1 C19 1.747(3) . ?
O1 C1 1.297(3) . ?
O3 C11 1.389(3) . ?
O3 C10 1.357(3) . ?
O2 C8 1.283(3) . ?
N2 N1 1.403(3) . ?
N2 C13 1.310(3) . ?
O4 C11 1.209(3) . ?
N3 H3A 0.8900 . ?
N3 H3B 0.8900 . ?
N3 C16 1.429(3) . ?
N1 C1 1.309(3) . ?
C13 C12 1.451(3) . ?
C13 C14 1.497(3) . ?
C1 C2 1.489(3) . ?
C12 C11 1.443(3) . ?
C12 C8 1.409(3) . ?
C16 C17 1.377(3) . ?
C16 C21 1.373(4) . ?
C8 C9 1.431(3) . ?
C17 H17 0.9300 . ?
C17 C18 1.374(4) . ?
C18 H18 0.9300 . ?
C18 C19 1.367(4) . ?
C10 C9 1.321(3) . ?
C10 C15 1.483(3) . ?
C2 C3 1.386(4) . ?
C2 C7 1.384(4) . ?
C19 C20 1.371(4) . ?
C14 H14A 0.9600 . ?
C14 H14B 0.9600 . ?
C14 H14C 0.9600 . ?
C21 H21 0.9300 . ?
C21 C20 1.379(4) . ?
C9 H9 0.9300 . ?
C3 H3 0.9300 . ?
C3 C4 1.381(4) . ?
C20 H20 0.9300 . ?
C15 H15A 0.9600 . ?
C15 H15B 0.9600 . ?
C15 H15C 0.9600 . ?
C4 H4 0.9300 . ?
C4 C5 1.373(6) . ?
C7 H7 0.9300 . ?
C7 C6 1.386(4) . ?
C5 H5 0.9300 . ?
C5 C6 1.356(6) . ?
C6 H6 0.9300 . ?

loop_
_geom_torsion_atom_site_label_1
_geom_torsion_atom_site_label_2
_geom_torsion_atom_site_label_3
_geom_torsion_atom_site_label_4
_geom_torsion
_geom_torsion_site_symmetry_1
_geom_torsion_site_symmetry_2
_geom_torsion_site_symmetry_3
_geom_torsion_site_symmetry_4
_geom_torsion_publ_flag
Cu1 O1 C1 N1 2.7(3) . . . . ?
Cu1 O1 C1 C2 -178.50(17) . . . . ?
Cu1 O2 C8 C12 3.6(4) . . . . ?
Cu1 O2 C8 C9 -176.99(18) . . . . ?
Cu1 N2 N1 C1 -4.1(2) . . . . ?
Cu1 N2 C13 C12 1.4(3) . . . . ?
Cu1 N2 C13 C14 -176.0(2) . . . . ?
Cu1 N3 C16 C17 -95.5(2) . . . . ?
Cu1 N3 C16 C21 81.9(2) . . . . ?
Cl1 C19 C20 C21 178.5(2) . . . . ?
O1 C1 C2 C3 10.0(3) . . . . ?
O1 C1 C2 C7 -168.0(3) . . . . ?
O3 C10 C9 C8 -2.0(4) . . . . ?
O2 C8 C9 C10 178.2(3) . . . . ?
N2 Cu1 O1 C1 -3.79(16) . . . . ?
N2 Cu1 O2 C8 -7.8(2) . . . . ?
N2 N1 C1 O1 0.9(3) . . . . ?
N2 N1 C1 C2 -177.8(2) . . . . ?
N2 C13 C12 C11 171.2(2) . . . . ?
N2 C13 C12 C8 -8.4(4) . . . . ?
N3 Cu1 O1 C1 174.50(17) . . . . ?
N3 Cu1 O2 C8 174.2(2) . . . . ?
N3 C16 C17 C18 177.6(2) . . . . ?
N3 C16 C21 C20 -176.6(2) . . . . ?
N1 N2 C13 C12 179.10(19) . . . . ?
N1 N2 C13 C14 1.7(4) . . . . ?
N1 C1 C2 C3 -171.2(2) . . . . ?
N1 C1 C2 C7 10.9(4) . . . . ?
C13 N2 N1 C1 177.8(2) . . . . ?
C13 C12 C11 O3 172.5(2) . . . . ?
C13 C12 C11 O4 -9.6(4) . . . . ?
C13 C12 C8 O2 6.1(4) . . . . ?
C13 C12 C8 C9 -173.2(2) . . . . ?
C1 C2 C3 C4 -177.0(2) . . . . ?
C1 C2 C7 C6 177.2(3) . . . . ?
C12 C8 C9 C10 -2.4(4) . . . . ?
C16 C17 C18 C19 -1.5(4) . . . . ?
C16 C21 C20 C19 -0.7(4) . . . . ?
C11 O3 C10 C9 1.1(4) . . . . ?
C11 O3 C10 C15 -177.9(2) . . . . ?
C11 C12 C8 O2 -173.5(3) . . . . ?
C11 C12 C8 C9 7.2(4) . . . . ?
C8 C12 C11 O3 -7.8(3) . . . . ?
C8 C12 C11 O4 170.0(3) . . . . ?
C17 C16 C21 C20 0.8(4) . . . . ?
C17 C18 C19 Cl1 -177.4(2) . . . . ?
C17 C18 C19 C20 1.7(4) . . . . ?
C18 C19 C20 C21 -0.6(5) . . . . ?
C10 O3 C11 O4 -174.3(3) . . . . ?
C10 O3 C11 C12 3.9(4) . . . . ?
C2 C3 C4 C5 -0.1(5) . . . . ?
C2 C7 C6 C5 -0.3(6) . . . . ?
C14 C13 C12 C11 -11.5(4) . . . . ?
C14 C13 C12 C8 168.9(3) . . . . ?
C21 C16 C17 C18 0.3(4) . . . . ?
C3 C2 C7 C6 -0.7(5) . . . . ?
C3 C4 C5 C6 -0.9(6) . . . . ?
C15 C10 C9 C8 176.9(3) . . . . ?
C4 C5 C6 C7 1.2(6) . . . . ?
C7 C2 C3 C4 1.0(4) . . . . ?
